data_4514120
loop_
_publ_author_name
'Yu, Liu-Zhu'
'Wei, Yin'
'Shi, Min'

_publ_section_title
;
 Synthesis of Polysubstituted Polycyclic Aromatic Hydrocarbons by
 Gold-Catalyzed Cyclization--Oxidation of
 Alkylidenecyclopropane-Containing 1,5-Enynes
;
_journal_issue 7
_journal_name_full 'ACS Catalysis'
_journal_page_first 4242
_journal_paper_doi 10.1021/acscatal.7b00784
_journal_volume 7
_journal_year 2017
_chemical_formula_sum 'C25 H18'
_chemical_formula_weight 318.39
_chemical_name_systematic
; 
 ? 
;
_space_group_crystal_system monoclinic
_space_group_IT_number 14
_space_group_name_Hall '-P 2ybc'
_space_group_name_H-M_alt 'P 1 21/c 1'
_symmetry_space_group_name_Hall '-P 2ybc'
_symmetry_space_group_name_H-M 'P 1 21/c 1'
_atom_sites_solution_hydrogens geom
_audit_creation_method SHELXL-2013
_cell_angle_alpha 90
_cell_angle_beta 101.369(4)
_cell_angle_gamma 90
_cell_formula_units_Z 4
_cell_length_a 13.316(2)
_cell_length_b 20.470(3)
_cell_length_c 6.2779(10)
_cell_measurement_reflns_used 1780
_cell_measurement_temperature 293(2)
_cell_measurement_theta_max 50.991
_cell_measurement_theta_min 5.057
_cell_volume 1677.6(4)
_computing_cell_refinement 'Bruker SMART'
_computing_data_collection 'Bruker SMART'
_computing_data_reduction 'Bruker SHELXTL'
_computing_molecular_graphics 'Bruker SHELXTL'
_computing_publication_material 'Bruker SHELXTL'
_computing_structure_refinement 'SHELXL-2013 (Sheldrick, 2013)'
_computing_structure_solution 'Bruker SHELXTL'
_diffrn_ambient_temperature 293(2)
_diffrn_measured_fraction_theta_full 1.000
_diffrn_measured_fraction_theta_max 1.000
_diffrn_measurement_device_type 'CCD area detector'
_diffrn_measurement_method 'phi and omega scans'
_diffrn_radiation_type MoK\a
_diffrn_radiation_wavelength 0.71073
_diffrn_reflns_av_R_equivalents 0.0350
_diffrn_reflns_av_unetI/netI 0.0372
_diffrn_reflns_Laue_measured_fraction_full 1.000
_diffrn_reflns_Laue_measured_fraction_max 1.000
_diffrn_reflns_limit_h_max 16
_diffrn_reflns_limit_h_min -15
_diffrn_reflns_limit_k_max 24
_diffrn_reflns_limit_k_min -24
_diffrn_reflns_limit_l_max 7
_diffrn_reflns_limit_l_min -7
_diffrn_reflns_number 9584
_diffrn_reflns_point_group_measured_fraction_full 1.000
_diffrn_reflns_point_group_measured_fraction_max 1.000
_diffrn_reflns_theta_full 25.242
_diffrn_reflns_theta_max 25.496
_diffrn_reflns_theta_min 1.850
_exptl_absorpt_coefficient_mu 0.071
_exptl_absorpt_correction_T_max 0.7456
_exptl_absorpt_correction_T_min 0.6642
_exptl_absorpt_correction_type multi-scan
_exptl_absorpt_process_details sadabs
_exptl_crystal_colour colorless
_exptl_crystal_density_diffrn 1.261
_exptl_crystal_description prismatic
_exptl_crystal_F_000 672
_exptl_crystal_size_max 0.200
_exptl_crystal_size_mid 0.120
_exptl_crystal_size_min 0.100
_refine_diff_density_max 0.186
_refine_diff_density_min -0.130
_refine_diff_density_rms 0.031
_refine_ls_extinction_method none
_refine_ls_goodness_of_fit_ref 1.021
_refine_ls_hydrogen_treatment constr
_refine_ls_matrix_type full
_refine_ls_number_parameters 227
_refine_ls_number_reflns 3129
_refine_ls_number_restraints 0
_refine_ls_restrained_S_all 1.021
_refine_ls_R_factor_all 0.0747
_refine_ls_R_factor_gt 0.0490
_refine_ls_shift/su_max 0.011
_refine_ls_shift/su_mean 0.000
_refine_ls_structure_factor_coef Fsqd
_refine_ls_weighting_details 'w=1/[\s^2^(Fo^2^)+(0.0623P)^2^+0.1834P] where P=(Fo^2^+2Fc^2^)/3'
_refine_ls_weighting_scheme calc
_refine_ls_wR_factor_gt 0.1205
_refine_ls_wR_factor_ref 0.1342
_reflns_Friedel_coverage 0.000
_reflns_number_gt 2135
_reflns_number_total 3129
_reflns_threshold_expression 'I > 2\s(I)'
_cod_data_source_file cs7b00784_si_005.cif
_cod_data_source_block cd16575
_cod_depositor_comments 'Adding full bibliography for 4514120--4514122.cif.'
_cod_database_code 4514120
_shelx_space_group_comment
; 
The symmetry employed for this shelxl refinement is uniquely defined 
by the following loop, which should always be used as a source of 
symmetry information in preference to the above space-group names. 
They are only intended as comments. 
;
_shelx_estimated_absorpt_t_min 0.986
_shelx_estimated_absorpt_t_max 0.993
_shelxl_version_number 2013-4

loop_
_space_group_symop_operation_xyz
'x, y, z'
'-x, y+1/2, -z+1/2'
'-x, -y, -z'
'x, -y-1/2, z-1/2'

loop_
_atom_site_label
_atom_site_type_symbol
_atom_site_fract_x
_atom_site_fract_y
_atom_site_fract_z
_atom_site_U_iso_or_equiv
_atom_site_adp_type
_atom_site_occupancy
_atom_site_site_symmetry_order
_atom_site_calc_flag
_atom_site_refinement_flags_posn
_atom_site_refinement_flags_adp
C1 C 0.70827(12) 0.03296(8) 0.1394(3) 0.0447(4) Uani 1 1 d . .
C2 C 0.67360(13) -0.01120(9) -0.0333(3) 0.0522(5) Uani 1 1 d . .
H2 H 0.6065 -0.0263 -0.0563 0.063 Uiso 1 1 calc R U
C3 C 0.73587(14) -0.03177(9) -0.1652(3) 0.0564(5) Uani 1 1 d . .
H3 H 0.7116 -0.0608 -0.2774 0.068 Uiso 1 1 calc R U
C4 C 0.83660(14) -0.00938(9) -0.1329(3) 0.0560(5) Uani 1 1 d . .
H4 H 0.8791 -0.0236 -0.2245 0.067 Uiso 1 1 calc R U
C5 C 0.87356(14) 0.03292(8) 0.0306(3) 0.0512(5) Uani 1 1 d . .
H5 H 0.9411 0.0470 0.0493 0.061 Uiso 1 1 calc R U
C6 C 0.81106(12) 0.05595(8) 0.1732(3) 0.0436(4) Uani 1 1 d . .
C7 C 0.84581(12) 0.10022(8) 0.3450(3) 0.0441(4) Uani 1 1 d . .
C8 C 0.77936(12) 0.12111(8) 0.4778(3) 0.0434(4) Uani 1 1 d . .
C9 C 0.67637(12) 0.09737(8) 0.4441(3) 0.0433(4) Uani 1 1 d . .
C10 C 0.64457(13) 0.05404(8) 0.2760(3) 0.0473(4) Uani 1 1 d . .
H10 H 0.5778 0.0383 0.2533 0.057 Uiso 1 1 calc R U
C11 C 0.60855(13) 0.11952(8) 0.5865(3) 0.0452(4) Uani 1 1 d . .
C12 C 0.64548(14) 0.16449(8) 0.7530(3) 0.0479(4) Uani 1 1 d . .
C13 C 0.74822(14) 0.18776(8) 0.7782(3) 0.0533(5) Uani 1 1 d . .
H13 H 0.7719 0.2181 0.8868 0.064 Uiso 1 1 calc R U
C14 C 0.81165(14) 0.16745(8) 0.6511(3) 0.0503(5) Uani 1 1 d . .
H14 H 0.8782 0.1836 0.6749 0.060 Uiso 1 1 calc R U
C15 C 0.58071(15) 0.18590(9) 0.8894(3) 0.0569(5) Uani 1 1 d . .
H15 H 0.6058 0.2157 0.9989 0.068 Uiso 1 1 calc R U
C16 C 0.48129(16) 0.16455(9) 0.8673(3) 0.0565(5) Uani 1 1 d . .
C17 C 0.44655(15) 0.11949(9) 0.7039(3) 0.0569(5) Uani 1 1 d . .
H17 H 0.3799 0.1038 0.6865 0.068 Uiso 1 1 calc R U
C18 C 0.50768(14) 0.09764(9) 0.5682(3) 0.0536(5) Uani 1 1 d . .
H18 H 0.4816 0.0674 0.4609 0.064 Uiso 1 1 calc R U
C19 C 0.41211(17) 0.18955(10) 1.0131(4) 0.0771(6) Uani 1 1 d . .
H19A H 0.4494 0.1912 1.1603 0.116 Uiso 1 1 calc R U
H19B H 0.3545 0.1608 1.0041 0.116 Uiso 1 1 calc R U
H19C H 0.3885 0.2326 0.9674 0.116 Uiso 1 1 calc R U
C20 C 0.95423(13) 0.12304(8) 0.3867(3) 0.0465(4) Uani 1 1 d . .
C21 C 0.98810(16) 0.16796(9) 0.2530(3) 0.0645(6) Uani 1 1 d . .
H21 H 0.9425 0.1845 0.1338 0.077 Uiso 1 1 calc R U
C22 C 1.08824(17) 0.18860(10) 0.2936(4) 0.0738(6) Uani 1 1 d . .
H22 H 1.1096 0.2190 0.2019 0.089 Uiso 1 1 calc R U
C23 C 1.15647(15) 0.16482(10) 0.4670(4) 0.0664(6) Uani 1 1 d . .
H23 H 1.2241 0.1790 0.4940 0.080 Uiso 1 1 calc R U
C24 C 1.12473(14) 0.11995(10) 0.6011(3) 0.0639(5) Uani 1 1 d . .
H24 H 1.1710 0.1034 0.7193 0.077 Uiso 1 1 calc R U
C25 C 1.02470(13) 0.09941(9) 0.5611(3) 0.0559(5) Uani 1 1 d . .
H25 H 1.0039 0.0689 0.6533 0.067 Uiso 1 1 calc R U

loop_
_atom_site_aniso_label
_atom_site_aniso_U_11
_atom_site_aniso_U_22
_atom_site_aniso_U_33
_atom_site_aniso_U_23
_atom_site_aniso_U_13
_atom_site_aniso_U_12
C1 0.0438(10) 0.0446(9) 0.0426(10) -0.0003(8) 0.0007(7) 0.0014(8)
C2 0.0439(10) 0.0599(11) 0.0498(11) -0.0073(9) 0.0019(8) -0.0045(8)
C3 0.0569(12) 0.0622(11) 0.0481(11) -0.0117(9) 0.0054(9) -0.0034(9)
C4 0.0566(12) 0.0619(11) 0.0507(11) -0.0036(10) 0.0135(9) -0.0002(9)
C5 0.0460(10) 0.0544(10) 0.0527(11) 0.0051(9) 0.0080(8) -0.0032(8)
C6 0.0439(10) 0.0414(9) 0.0431(10) 0.0065(8) 0.0027(7) 0.0010(8)
C7 0.0431(10) 0.0401(9) 0.0453(10) 0.0059(8) -0.0001(8) -0.0004(8)
C8 0.0443(10) 0.0382(9) 0.0433(9) 0.0054(8) -0.0020(7) 0.0009(7)
C9 0.0446(10) 0.0406(9) 0.0416(9) 0.0035(8) 0.0005(7) 0.0017(7)
C10 0.0384(9) 0.0521(10) 0.0482(10) -0.0032(9) 0.0005(8) -0.0035(8)
C11 0.0484(10) 0.0411(9) 0.0428(10) 0.0017(8) 0.0008(8) 0.0036(8)
C12 0.0547(11) 0.0413(9) 0.0440(10) 0.0025(8) 0.0009(8) 0.0053(8)
C13 0.0576(12) 0.0462(10) 0.0499(11) -0.0059(9) -0.0041(9) -0.0027(9)
C14 0.0475(11) 0.0449(9) 0.0530(11) -0.0001(9) -0.0038(9) -0.0034(8)
C15 0.0696(13) 0.0492(10) 0.0497(11) -0.0052(9) 0.0064(9) 0.0026(10)
C16 0.0642(13) 0.0539(11) 0.0518(12) -0.0008(9) 0.0126(9) 0.0061(9)
C17 0.0519(11) 0.0590(11) 0.0600(12) -0.0050(10) 0.0115(9) -0.0001(9)
C18 0.0501(11) 0.0557(11) 0.0532(11) -0.0106(9) 0.0058(9) -0.0007(9)
C19 0.0830(16) 0.0769(14) 0.0775(15) -0.0151(12) 0.0306(12) 0.0005(12)
C20 0.0452(10) 0.0420(9) 0.0498(10) 0.0014(8) 0.0032(8) -0.0014(8)
C21 0.0617(13) 0.0627(12) 0.0636(13) 0.0182(11) -0.0009(10) -0.0119(10)
C22 0.0693(14) 0.0666(13) 0.0853(16) 0.0155(12) 0.0142(12) -0.0219(11)
C23 0.0478(12) 0.0640(12) 0.0859(16) -0.0098(12) 0.0099(11) -0.0126(10)
C24 0.0488(11) 0.0695(12) 0.0680(13) 0.0021(11) -0.0018(9) -0.0017(10)
C25 0.0477(11) 0.0596(11) 0.0578(12) 0.0123(10) 0.0038(9) -0.0030(9)

loop_
_atom_type_symbol
_atom_type_description
_atom_type_scat_dispersion_real
_atom_type_scat_dispersion_imag
_atom_type_scat_source
C C 0.0033 0.0016 'International Tables Vol C Tables 4.2.6.8 and 6.1.1.4'
H H 0.0000 0.0000 'International Tables Vol C Tables 4.2.6.8 and 6.1.1.4'

loop_
_geom_angle_atom_site_label_1
_geom_angle_atom_site_label_2
_geom_angle_atom_site_label_3
_geom_angle
C10 C1 C2 121.63(15)
C10 C1 C6 119.46(15)
C2 C1 C6 118.91(15)
C3 C2 C1 121.44(16)
C3 C2 H2 119.3
C1 C2 H2 119.3
C2 C3 C4 119.88(17)
C2 C3 H3 120.1
C4 C3 H3 120.1
C5 C4 C3 120.95(17)
C5 C4 H4 119.5
C3 C4 H4 119.5
C4 C5 C6 121.23(16)
C4 C5 H5 119.4
C6 C5 H5 119.4
C7 C6 C5 123.35(15)
C7 C6 C1 119.07(15)
C5 C6 C1 117.58(15)
C8 C7 C6 120.03(15)
C8 C7 C20 120.31(15)
C6 C7 C20 119.64(14)
C7 C8 C9 120.60(15)
C7 C8 C14 121.43(15)
C9 C8 C14 117.97(15)
C10 C9 C8 118.19(15)
C10 C9 C11 122.24(15)
C8 C9 C11 119.57(15)
C9 C10 C1 122.64(15)
C9 C10 H10 118.7
C1 C10 H10 118.7
C18 C11 C12 117.37(15)
C18 C11 C9 123.31(15)
C12 C11 C9 119.32(15)
C15 C12 C11 119.47(17)
C15 C12 C13 121.34(17)
C11 C12 C13 119.19(16)
C14 C13 C12 122.28(17)
C14 C13 H13 118.9
C12 C13 H13 118.9
C13 C14 C8 121.66(16)
C13 C14 H14 119.2
C8 C14 H14 119.2
C16 C15 C12 122.40(18)
C16 C15 H15 118.8
C12 C15 H15 118.8
C15 C16 C17 117.34(17)
C15 C16 C19 121.43(18)
C17 C16 C19 121.23(18)
C18 C17 C16 121.73(18)
C18 C17 H17 119.1
C16 C17 H17 119.1
C17 C18 C11 121.68(17)
C17 C18 H18 119.2
C11 C18 H18 119.2
C16 C19 H19A 109.5
C16 C19 H19B 109.5
H19A C19 H19B 109.5
C16 C19 H19C 109.5
H19A C19 H19C 109.5
H19B C19 H19C 109.5
C21 C20 C25 117.59(17)
C21 C20 C7 121.58(16)
C25 C20 C7 120.83(15)
C22 C21 C20 120.94(19)
C22 C21 H21 119.5
C20 C21 H21 119.5
C23 C22 C21 120.53(19)
C23 C22 H22 119.7
C21 C22 H22 119.7
C22 C23 C24 119.55(19)
C22 C23 H23 120.2
C24 C23 H23 120.2
C23 C24 C25 119.98(19)
C23 C24 H24 120.0
C25 C24 H24 120.0
C24 C25 C20 121.41(17)
C24 C25 H25 119.3
C20 C25 H25 119.3

loop_
_geom_bond_atom_site_label_1
_geom_bond_atom_site_label_2
_geom_bond_distance
C1 C10 1.389(2)
C1 C2 1.417(2)
C1 C6 1.423(2)
C2 C3 1.349(2)
C2 H2 0.9300
C3 C4 1.394(2)
C3 H3 0.9300
C4 C5 1.359(2)
C4 H4 0.9300
C5 C6 1.418(2)
C5 H5 0.9300
C6 C7 1.415(2)
C7 C8 1.397(2)
C7 C20 1.491(2)
C8 C9 1.431(2)
C8 C14 1.443(2)
C9 C10 1.379(2)
C9 C11 1.463(2)
C10 H10 0.9300
C11 C18 1.399(2)
C11 C12 1.407(2)
C12 C15 1.400(2)
C12 C13 1.428(2)
C13 C14 1.338(2)
C13 H13 0.9300
C14 H14 0.9300
C15 C16 1.375(3)
C15 H15 0.9300
C16 C17 1.389(3)
C16 C19 1.510(3)
C17 C18 1.364(2)
C17 H17 0.9300
C18 H18 0.9300
C19 H19A 0.9600
C19 H19B 0.9600
C19 H19C 0.9600
C20 C21 1.379(2)
C20 C25 1.381(2)
C21 C22 1.374(3)
C21 H21 0.9300
C22 C23 1.363(3)
C22 H22 0.9300
C23 C24 1.368(3)
C23 H23 0.9300
C24 C25 1.372(2)
C24 H24 0.9300
C25 H25 0.9300

loop_
_geom_torsion_atom_site_label_1
_geom_torsion_atom_site_label_2
_geom_torsion_atom_site_label_3
_geom_torsion_atom_site_label_4
_geom_torsion
C10 C1 C2 C3 -179.72(17)
C6 C1 C2 C3 0.1(3)
C1 C2 C3 C4 -0.1(3)
C2 C3 C4 C5 0.2(3)
C3 C4 C5 C6 -0.3(3)
C4 C5 C6 C7 -179.69(15)
C4 C5 C6 C1 0.2(2)
C10 C1 C6 C7 -0.4(2)
C2 C1 C6 C7 179.77(14)
C10 C1 C6 C5 179.69(15)
C2 C1 C6 C5 -0.1(2)
C5 C6 C7 C8 179.49(15)
C1 C6 C7 C8 -0.4(2)
C5 C6 C7 C20 -2.0(2)
C1 C6 C7 C20 178.05(14)
C6 C7 C8 C9 1.0(2)
C20 C7 C8 C9 -177.51(14)
C6 C7 C8 C14 -178.48(14)
C20 C7 C8 C14 3.1(2)
C7 C8 C9 C10 -0.7(2)
C14 C8 C9 C10 178.79(14)
C7 C8 C9 C11 179.44(14)
C14 C8 C9 C11 -1.1(2)
C8 C9 C10 C1 -0.2(2)
C11 C9 C10 C1 179.72(15)
C2 C1 C10 C9 -179.47(15)
C6 C1 C10 C9 0.7(3)
C10 C9 C11 C18 1.7(3)
C8 C9 C11 C18 -178.45(15)
C10 C9 C11 C12 -179.13(15)
C8 C9 C11 C12 0.8(2)
C18 C11 C12 C15 -0.9(2)
C9 C11 C12 C15 179.86(15)
C18 C11 C12 C13 179.61(15)
C9 C11 C12 C13 0.4(2)
C15 C12 C13 C14 179.33(16)
C11 C12 C13 C14 -1.2(3)
C12 C13 C14 C8 0.8(3)
C7 C8 C14 C13 179.78(16)
C9 C8 C14 C13 0.3(2)
C11 C12 C15 C16 0.0(3)
C13 C12 C15 C16 179.53(16)
C12 C15 C16 C17 0.8(3)
C12 C15 C16 C19 -178.55(17)
C15 C16 C17 C18 -0.8(3)
C19 C16 C17 C18 178.56(18)
C16 C17 C18 C11 -0.1(3)
C12 C11 C18 C17 0.9(3)
C9 C11 C18 C17 -179.87(16)
C8 C7 C20 C21 -107.1(2)
C6 C7 C20 C21 74.4(2)
C8 C7 C20 C25 73.3(2)
C6 C7 C20 C25 -105.18(19)
C25 C20 C21 C22 -0.4(3)
C7 C20 C21 C22 179.95(19)
C20 C21 C22 C23 0.2(3)
C21 C22 C23 C24 0.2(3)
C22 C23 C24 C25 -0.3(3)
C23 C24 C25 C20 0.1(3)
C21 C20 C25 C24 0.3(3)
C7 C20 C25 C24 179.91(17)
